data_7012329
loop_
_publ_author_name
'Asahara, Masahiro'
'Taomoto, Shoichiro'
'Tanaka, Masahito'
'Erabi, Tatsuo'
'Wada, Masanori'

_publ_section_title
;
 Dependence of the rotational barrier of the Ar-group in RArTeX2 on the
 R-group [Ar = 2,6-(MeO)2C6H3; R = Me, Et, i-Pr; X = Cl, Br, I]
;
_journal_issue 5
_journal_name_full 'Dalton Transactions'
_journal_page_first 973
_journal_paper_doi 10.1039/b210033a
_journal_year 2003
_chemical_formula_moiety 'C10 H14 Br2 O2 Te '
_chemical_formula_sum 'C10 H14 Br2 O2 Te'
_chemical_formula_weight 453.63
_space_group_IT_number 61
_symmetry_cell_setting orthorhombic
_symmetry_Int_Tables_number 61
_symmetry_space_group_name_Hall '-P 2ac 2ab'
_symmetry_space_group_name_H-M 'P b c a'
_audit_creation_date 2002-10-07
_audit_creation_method 'by CrystalStructure v2.00'
_cell_angle_alpha 90
_cell_angle_beta 90
_cell_angle_gamma 90
_cell_formula_units_Z 8
_cell_length_a 6.8905(2)
_cell_length_b 15.5279(8)
_cell_length_c 26.0281(7)
_cell_measurement_reflns_used 40268
_cell_measurement_temperature 173.1
_cell_measurement_theta_max 27.5
_cell_measurement_theta_min 2.0
_cell_volume 2784.88(18)
_computing_cell_refinement PROCESS-AUTO
_computing_data_collection PROCESS-AUTO
_computing_data_reduction CrystalStructure
_computing_publication_material 'CrystalStructure Ver. 2.00'
_computing_structure_refinement CRYSTALS
_computing_structure_solution SIR92
_diffrn_detector_area_resol_mean 10.00
_diffrn_measured_fraction_theta_full 0.9872
_diffrn_measured_fraction_theta_max 0.9970
_diffrn_measurement_device_type 'Rigaku RAXIS-RAPID'
_diffrn_measurement_method \w
_diffrn_radiation_type 'Mo K\a'
_diffrn_radiation_wavelength 0.7107
_diffrn_reflns_av_R_equivalents 0.040
_diffrn_reflns_limit_h_max 8
_diffrn_reflns_limit_h_min -8
_diffrn_reflns_limit_k_max 20
_diffrn_reflns_limit_k_min -20
_diffrn_reflns_limit_l_max 33
_diffrn_reflns_limit_l_min -32
_diffrn_reflns_number 23470
_diffrn_reflns_theta_full 27.50
_diffrn_reflns_theta_max 27.43
_exptl_absorpt_coefficient_mu 7.874
_exptl_absorpt_correction_type none
_exptl_crystal_colour colorless
_exptl_crystal_density_diffrn 2.164
_exptl_crystal_density_method 'not measured'
_exptl_crystal_description block
_exptl_crystal_size_max 0.40
_exptl_crystal_size_mid 0.30
_exptl_crystal_size_min 0.30
_refine_diff_density_max 1.90
_refine_diff_density_min -0.98
_refine_ls_extinction_method none
_refine_ls_goodness_of_fit_ref 1.021
_refine_ls_hydrogen_treatment refall
_refine_ls_number_parameters 150
_refine_ls_number_reflns 3133
_refine_ls_R_factor_gt 0.0340
_refine_ls_shift/su_max 0.0000
_refine_ls_structure_factor_coef Fsqd
_refine_ls_weighting_details 'w = 1/[0.003Fo^2^ + 1.000\s^2^(Fo)]/(4Fo^2^)'
_refine_ls_weighting_scheme calc
_refine_ls_wR_factor_ref 0.1320
_reflns_number_gt 2806
_reflns_number_total 3591
_reflns_threshold_expression F^2^>2.0\s(F^2^)
_cod_data_source_file b210033a.txt
_cod_data_source_block '_EtPhiTeBr2__'
_cod_original_cell_volume 2784.9(1)
_cod_original_sg_symbol_H-M Pbca
_cod_original_formula_sum 'C10 H14 Br2 O2 Te '
_cod_database_code 7012329

loop_
_symmetry_equiv_pos_as_xyz
x,y,z
-x,-y,-z
-x+1/2,y+1/2,z
x+1/2,-y+1/2,-z
x,-y+1/2,z+1/2
-x,y+1/2,-z+1/2
-x+1/2,-y,z+1/2
x+1/2,y,-z+1/2

loop_
_atom_site_label
_atom_site_type_symbol
_atom_site_fract_x
_atom_site_fract_y
_atom_site_fract_z
_atom_site_U_iso_or_equiv
_atom_site_adp_type
_atom_site_occupancy
_atom_site_symmetry_multiplicity
_atom_site_calc_flag
_atom_site_refinement_flags
_atom_site_disorder_assembly
_atom_site_disorder_group
Te1 Te 0.05763(4) 0.01283(2) 0.59223(1) 0.0238(1) Uani 1.00 1 d . . .
Br1 Br 0.18962(8) 0.10543(4) 0.51324(2) 0.0397(2) Uani 1.00 1 d . . .
Br2 Br -0.03487(8) -0.07670(3) 0.67663(2) 0.0368(1) Uani 1.00 1 d . . .
O1 O 0.3859(5) 0.0759(2) 0.6730(1) 0.0350(9) Uani 1.00 1 d . . .
O2 O -0.2068(5) 0.1571(2) 0.6017(1) 0.0333(8) Uani 1.00 1 d . . .
C1 C 0.0928(6) 0.1223(3) 0.6381(1) 0.0235(9) Uani 1.00 1 d . . .
C2 C 0.2484(6) 0.1383(3) 0.6711(2) 0.027(1) Uani 1.00 1 d . . .
C3 C 0.2536(7) 0.2145(3) 0.6979(2) 0.031(1) Uani 1.00 1 d . . .
C4 C 0.1049(7) 0.2732(3) 0.6937(2) 0.032(1) Uani 1.00 1 d . . .
C5 C -0.0535(7) 0.2577(3) 0.6614(2) 0.031(1) Uani 1.00 1 d . . .
C6 C -0.0595(6) 0.1818(3) 0.6340(2) 0.030(1) Uani 1.00 1 d . . .
C7 C 0.5366(8) 0.0860(4) 0.7100(2) 0.044(1) Uani 1.00 1 d . . .
C8 C -0.3544(7) 0.2182(4) 0.5896(2) 0.037(1) Uani 1.00 1 d . . .
C9 C 0.3324(7) -0.0526(4) 0.5926(2) 0.033(1) Uani 1.00 1 d . . .
C10 C 0.3154(8) -0.1291(4) 0.5568(2) 0.046(1) Uani 1.00 1 d . . .
H1 H 0.3611(7) 0.2269(3) 0.7195(2) 0.037(1) Uiso 1.00 1 c . . .
H2 H 0.1099(7) 0.3251(3) 0.7130(2) 0.038(1) Uiso 1.00 1 c . . .
H3 H -0.1553(7) 0.2987(3) 0.6586(2) 0.037(2) Uiso 1.00 1 c . . .
H4 H 0.4818(8) 0.0875(4) 0.7435(2) 0.052(2) Uiso 1.00 1 c . . .
H5 H 0.6241(8) 0.0389(4) 0.7076(2) 0.052(2) Uiso 1.00 1 c . . .
H6 H 0.6045(8) 0.1382(4) 0.7037(2) 0.052(2) Uiso 1.00 1 c . . .
H7 H -0.2976(7) 0.2667(4) 0.5732(2) 0.044(2) Uiso 1.00 1 c . . .
H8 H -0.4174(7) 0.2360(4) 0.6202(2) 0.044(2) Uiso 1.00 1 c . . .
H9 H -0.4466(7) 0.1925(4) 0.5671(2) 0.044(2) Uiso 1.00 1 c . . .
H10 H 0.4315(7) -0.0149(4) 0.5809(2) 0.039(2) Uiso 1.00 1 c . . .
H11 H 0.3622(7) -0.0717(4) 0.6264(2) 0.040(2) Uiso 1.00 1 c . . .
H12 H 0.4347(8) -0.1598(4) 0.5563(2) 0.055(2) Uiso 1.00 1 c . . .
H13 H 0.2860(8) -0.1095(4) 0.5231(2) 0.055(2) Uiso 1.00 1 c . . .
H14 H 0.2148(8) -0.1660(4) 0.5685(2) 0.055(2) Uiso 1.00 1 c . . .

loop_
_atom_site_aniso_label
_atom_site_aniso_U_11
_atom_site_aniso_U_22
_atom_site_aniso_U_33
_atom_site_aniso_U_12
_atom_site_aniso_U_13
_atom_site_aniso_U_23
Te1 0.0239(2) 0.0223(2) 0.0252(2) -0.00064(9) -0.00370(9) -0.00333(9)
Br1 0.0531(4) 0.0412(3) 0.0248(3) -0.0084(2) -0.0059(2) 0.0030(2)
Br2 0.0452(3) 0.0245(3) 0.0408(3) -0.0041(2) 0.0094(2) 0.0014(2)
O1 0.031(2) 0.035(2) 0.039(2) 0.002(1) -0.023(1) -0.008(1)
O2 0.029(2) 0.031(2) 0.040(2) 0.005(1) -0.012(1) -0.004(1)
C1 0.025(2) 0.021(2) 0.024(2) -0.005(2) 0.003(2) -0.001(1)
C2 0.025(2) 0.031(2) 0.025(2) -0.005(2) 0.002(2) 0.008(2)
C3 0.034(2) 0.033(2) 0.025(2) -0.013(2) 0.001(2) -0.002(2)
C4 0.044(2) 0.026(2) 0.025(2) -0.006(2) 0.001(2) -0.003(2)
C5 0.041(3) 0.020(2) 0.030(2) -0.002(2) 0.005(2) 0.002(2)
C6 0.036(2) 0.020(2) 0.035(2) -0.002(2) 0.004(2) -0.001(2)
C7 0.037(3) 0.048(3) 0.045(3) -0.001(2) -0.014(2) 0.004(2)
C8 0.030(2) 0.040(3) 0.041(2) 0.008(2) -0.006(2) 0.015(2)
C9 0.026(2) 0.037(3) 0.036(2) 0.002(2) 0.010(2) -0.003(2)
C10 0.046(3) 0.044(3) 0.046(3) 0.019(2) 0.000(2) -0.014(2)

loop_
_atom_type_symbol
_atom_type_description
_atom_type_scat_dispersion_real
_atom_type_scat_dispersion_imag
_atom_type_scat_source
C C 0.006 0.003
;
International Tables for Crystallography
(1992, Vol. C, Tables 4.2.6.8 and 6.1.1.4)
;
H H 0.000 0.000
;
International Tables for Crystallography
(1992, Vol. C, Table 6.1.1.4)
;
O O 0.017 0.010
;
International Tables for Crystallography
(1992, Vol. C, Tables 4.2.6.8 and 6.1.1.4)
;
Br Br -0.557 2.708
;
International Tables for Crystallography
(1992, Vol. C, Tables 4.2.6.8 and 6.1.1.4)
;
Te Te -0.474 1.812
;
International Tables for Crystallography
(1992, Vol. C, Tables 4.2.6.8 and 6.1.1.4)
;

loop_
_geom_angle_atom_site_label_1
_geom_angle_site_symmetry_1
_geom_angle_atom_site_label_2
_geom_angle_site_symmetry_2
_geom_angle_atom_site_label_3
_geom_angle_site_symmetry_3
_geom_angle
_geom_angle_publ_flag
Br1 . Te1 . Br2 . 173.35(2) yes
Br1 . Te1 . C1 . 87.81(11) yes
Br2 . Te1 . C1 . 88.96(11) yes
Br1 . Te1 . C9 . 87.62(13) yes
Br2 . Te1 . C9 . 87.71(13) yes
C1 . Te1 . C9 . 106.24(18) yes
C2 . O1 . C7 . 117.1(4) yes
C6 . O2 . C8 . 118.5(4) yes
Te1 . C1 . C2 . 125.8(3) yes
Te1 . C1 . C6 . 113.9(3) yes
C2 . C1 . C6 . 120.3(4) yes
O1 . C2 . C1 . 115.7(4) yes
O1 . C2 . C3 . 125.3(4) yes
C1 . C2 . C3 . 119.0(4) yes
C2 . C3 . C4 . 120.7(4) yes
C2 . C3 . H1 . 119.7(3) no
C4 . C3 . H1 . 119.6(3) no
C3 . C4 . C5 . 121.0(4) yes
C3 . C4 . H2 . 119.5(3) no
C5 . C4 . H2 . 119.5(3) no
C4 . C5 . C6 . 118.8(4) yes
C4 . C5 . H3 . 120.5(3) no
C6 . C5 . H3 . 120.7(3) no
O2 . C6 . C1 . 114.6(4) yes
O2 . C6 . C5 . 125.4(4) yes
C1 . C6 . C5 . 120.1(4) yes
O1 . C7 . H4 . 109.4(3) no
O1 . C7 . H5 . 109.4(3) no
H4 . C7 . H5 . 109.475 no
O1 . C7 . H6 . 109.6(3) no
H4 . C7 . H6 . 109.474 no
H5 . C7 . H6 . 109.472(3) no
O2 . C8 . H7 . 109.5(3) no
O2 . C8 . H8 . 109.4(2) no
H7 . C8 . H8 . 109.467(4) no
O2 . C8 . H9 . 109.5(3) no
H7 . C8 . H9 . 109.460 no
H8 . C8 . H9 . 109.474 no
Te1 . C9 . C10 . 107.5(3) yes
Te1 . C9 . H10 . 109.91(14) no
C10 . C9 . H10 . 109.9(3) no
Te1 . C9 . H11 . 110.03(12) no
C10 . C9 . H11 . 110.0(3) no
H10 . C9 . H11 . 109.466 no
C9 . C10 . H12 . 109.5(3) no
C9 . C10 . H13 . 109.5(3) no
H12 . C10 . H13 . 109.477 no
C9 . C10 . H14 . 109.4(3) no
H12 . C10 . H14 . 109.474 no
H13 . C10 . H14 . 109.476 no

loop_
_geom_bond_atom_site_label_1
_geom_bond_site_symmetry_1
_geom_bond_atom_site_label_2
_geom_bond_site_symmetry_2
_geom_bond_distance
_geom_bond_publ_flag
Te1 . Br1 . 2.6687(6) yes
Te1 . Br2 . 2.6766(6) yes
Te1 . C1 . 2.091(4) yes
Te1 . C9 . 2.149(5) yes
O1 . C2 . 1.356(6) yes
O1 . C7 . 1.426(6) yes
O2 . C6 . 1.373(6) yes
O2 . C8 . 1.426(6) yes
C1 . C2 . 1.396(6) yes
C1 . C6 . 1.403(6) yes
C2 . C3 . 1.374(7) yes
C3 . C4 . 1.376(7) yes
C3 . H1 . 0.950 no
C4 . C5 . 1.398(7) yes
C4 . H2 . 0.950 no
C5 . C6 . 1.378(7) yes
C5 . H3 . 0.950 no
C7 . H4 . 0.950 no
C7 . H5 . 0.950 no
C7 . H6 . 0.950 no
C8 . H7 . 0.950 no
C8 . H8 . 0.950 no
C8 . H9 . 0.950 no
C9 . C10 . 1.515(7) yes
C9 . H10 . 0.950 no
C9 . H11 . 0.950 no
C10 . H12 . 0.950 no
C10 . H13 . 0.950 no
C10 . H14 . 0.950 no

loop_
_geom_contact_atom_site_label_1
_geom_contact_site_symmetry_1
_geom_contact_atom_site_label_2
_geom_contact_site_symmetry_2
_geom_contact_distance
_geom_contact_publ_flag
Te1 . Br1 . 2.6687(6) yes
Te1 . Br1 2_556 3.7163(5) yes
Te1 . Br2 . 2.6766(6) yes
Te1 . O1 . 3.240(3) yes
Te1 . O2 . 2.898(3) yes
Te1 . C1 . 2.091(4) yes
Te1 . C2 . 3.120(5) yes
Te1 . C6 . 2.953(5) yes
Te1 . C9 . 2.149(5) yes
Te1 . C10 . 2.977(5) yes
Te1 . H10 . 2.629(5) no
Te1 . H11 . 2.630(5) no
Te1 . H13 . 3.053(5) no
Te1 . H14 . 3.045(6) no
Br1 . O2 . 3.661(4) yes
Br1 . C1 . 3.327(4) yes
Br1 . C9 . 3.356(5) yes
Br1 . H7 4_556 3.002(5) no
Br1 . H9 1_655 3.175(5) no
Br1 . H10 . 3.062(5) no
Br1 . H12 2_656 3.269(6) no
Br1 . H13 . 3.412(6) no
Br1 . H13 2_556 3.412(5) no
Br1 . H14 2_556 3.629(5) no
Br2 . C1 . 3.366(4) yes
Br2 . C9 . 3.365(4) yes
Br2 . H1 3_545 3.462(5) no
Br2 . H2 3_545 3.435(5) no
Br2 . H2 6_546 3.293(4) no
Br2 . H3 3_445 2.919(5) no
Br2 . H4 8_456 3.291(6) no
Br2 . H5 1_455 3.064(6) no
Br2 . H5 8_456 3.675(6) no
Br2 . H8 3_445 3.275(6) no
Br2 . H11 . 3.033(4) no
Br2 . H14 . 3.579(5) no
O1 . O2 1_655 3.593(5) yes
O1 . C1 . 2.329(5) yes
O1 . C2 . 1.356(6) yes
O1 . C3 . 2.424(6) yes
O1 . C4 . 3.664(6) yes
O1 . C6 . 3.627(6) yes
O1 . C7 . 1.426(6) yes
O1 . C8 1_655 3.577(6) yes
O1 . C9 . 2.915(6) yes
O1 . H1 . 2.643(6) no
O1 . H4 . 1.959(7) no
O1 . H4 8_456 3.536(6) no
O1 . H5 . 1.958(6) no
O1 . H5 8_456 3.640(6) no
O1 . H6 . 1.960(6) no
O1 . H8 1_655 3.146(7) no
O1 . H9 1_655 3.493(6) no
O1 . H10 . 2.799(6) no
O1 . H11 . 2.599(6) no
O2 . C1 . 2.335(5) yes
O2 . C2 . 3.631(5) yes
O2 . C4 . 3.687(6) yes
O2 . C5 . 2.444(6) yes
O2 . C6 . 1.373(6) yes
O2 . C7 1_455 3.507(7) yes
O2 . C8 . 1.426(6) yes
O2 . H3 . 2.674(6) no
O2 . H5 1_455 3.510(7) no
O2 . H6 1_455 2.972(7) no
O2 . H7 . 1.959(6) no
O2 . H8 . 1.959(6) no
O2 . H9 . 1.960(5) no
O2 . H10 1_455 3.693(6) no
O2 . H12 3_555 3.605(7) no
O2 . H13 2_556 3.375(7) no
C1 . C2 . 1.396(6) yes
C1 . C3 . 2.387(6) yes
C1 . C4 . 2.755(6) yes
C1 . C5 . 2.410(7) yes
C1 . C6 . 1.403(6) yes
C1 . C7 . 3.631(6) yes
C1 . C8 . 3.648(6) yes
C1 . C9 . 3.392(7) yes
C1 . H1 . 3.247(6) no
C1 . H2 . 3.705(6) no
C1 . H3 . 3.272(7) no
C1 . H4 8_456 3.222(7) no
C1 . H10 . 3.493(6) no
C1 . H11 . 3.552(7) no
C2 . C3 . 1.374(7) yes
C2 . C4 . 2.390(7) yes
C2 . C5 . 2.798(7) yes
C2 . C6 . 2.427(6) yes
C2 . C7 . 2.374(6) yes
C2 . C7 8_456 3.516(7) yes
C2 . C8 1_655 3.678(6) yes
C2 . C9 . 3.646(7) yes
C2 . H1 . 2.021(6) no
C2 . H2 . 3.243(7) no
C2 . H4 . 2.601(7) no
C2 . H4 8_456 2.990(7) no
C2 . H5 . 3.161(7) no
C2 . H5 8_456 3.619(7) no
C2 . H6 . 2.597(6) no
C2 . H6 8_456 3.406(7) no
C2 . H8 1_655 3.059(6) no
C2 . H9 1_655 3.528(6) no
C2 . H10 . 3.572(7) no
C2 . H11 . 3.549(7) no
C3 . C4 . 1.376(7) yes
C3 . C5 . 2.414(7) yes
C3 . C6 . 2.771(6) yes
C3 . C7 . 2.808(7) yes
C3 . C7 8_456 3.458(7) yes
C3 . H1 . 0.950 no
C3 . H1 8_456 3.461(5) no
C3 . H2 . 2.021(7) no
C3 . H3 . 3.270(7) no
C3 . H4 . 2.788(7) no
C3 . H4 8_456 3.118(7) no
C3 . H6 . 2.696(7) no
C3 . H6 8_456 3.003(7) no
C3 . H8 1_655 3.055(7) no
C4 . C5 . 1.398(7) yes
C4 . C6 . 2.390(6) yes
C4 . H1 . 2.021(7) no
C4 . H1 8_456 2.906(6) no
C4 . H2 . 0.950 no
C4 . H3 . 2.051(7) no
C4 . H4 8_456 3.422(8) no
C4 . H6 8_456 3.394(8) no
C4 . H11 3_555 2.986(7) no
C4 . H14 3_555 3.614(7) no
C5 . C6 . 1.378(7) yes
C5 . C8 . 2.859(7) yes
C5 . C10 3_555 3.633(7) yes
C5 . H1 . 3.267(7) no
C5 . H1 8_456 3.191(6) no
C5 . H2 . 2.041(7) no
C5 . H3 . 0.950 no
C5 . H4 8_456 3.629(8) no
C5 . H6 1_455 3.196(7) no
C5 . H7 . 2.850(7) no
C5 . H8 . 2.748(7) no
C5 . H11 3_555 3.096(7) no
C5 . H12 3_555 3.130(8) no
C5 . H14 3_555 3.564(7) no
C6 . C7 1_455 3.726(7) yes
C6 . C8 . 2.405(7) yes
C6 . H1 . 3.721(6) no
C6 . H2 . 3.247(6) no
C6 . H3 . 2.034(7) no
C6 . H4 8_456 3.521(8) no
C6 . H5 1_455 3.654(7) no
C6 . H6 1_455 3.020(7) no
C6 . H7 . 2.633(6) no
C6 . H8 . 2.630(7) no
C6 . H9 . 3.189(7) no
C6 . H12 3_555 3.298(8) no
C7 . H1 . 2.512(8) no
C7 . H1 8_556 3.626(7) no
C7 . H4 . 0.950 no
C7 . H4 8_556 3.297(4) no
C7 . H5 . 0.950 no
C7 . H5 8_456 3.635(7) no
C7 . H6 . 0.950 no
C7 . H8 1_655 3.315(8) no
C7 . H11 . 3.490(8) no
C8 . H3 . 2.583(7) no
C8 . H6 1_455 3.234(8) no
C8 . H7 . 0.950 no
C8 . H8 . 0.950 no
C8 . H9 . 0.950 no
C8 . H12 3_555 3.565(7) no
C8 . H13 2_556 3.415(8) no
C8 . H14 3_455 3.114(8) no
C9 . C10 . 1.515(7) yes
C9 . H2 3_545 3.685(7) no
C9 . H3 3_545 3.636(7) no
C9 . H10 . 0.950 no
C9 . H11 . 0.950 no
C9 . H12 . 2.039(7) no
C9 . H13 . 2.039(7) no
C9 . H14 . 2.038(8) no
C10 . H3 3_545 3.709(7) no
C10 . H7 3_545 3.720(7) no
C10 . H9 2_556 3.491(7) no
C10 . H10 . 2.044(8) no
C10 . H11 . 2.045(7) no
C10 . H12 . 0.950 no
C10 . H13 . 0.950 no
C10 . H14 . 0.950 no
H1 . H2 . 2.313(7) no
H1 . H2 8_556 2.890(6) no
H1 . H3 8_556 3.367(6) no
H1 . H4 . 2.402(8) no
H1 . H4 8_456 3.528(7) no
H1 . H5 . 3.450(8) no
H1 . H6 . 2.208(8) no
H1 . H6 8_456 3.002(7) no
H1 . H8 1_655 3.004(6) no
H2 . H3 . 2.348(7) no
H2 . H5 3_555 3.694(8) no
H2 . H6 8_456 3.622(8) no
H2 . H11 3_555 2.773(7) no
H3 . H6 1_455 3.215(8) no
H3 . H7 . 2.479(7) no
H3 . H8 . 2.282(7) no
H3 . H9 . 3.523(7) no
H3 . H11 3_555 2.971(7) no
H3 . H12 3_555 3.132(7) no
H4 . H4 8_456 3.4617(12) no
H4 . H4 8_556 3.4617(12) no
H4 . H5 . 1.551 no
H4 . H5 8_456 2.875(5) no
H4 . H6 . 1.551 no
H4 . H6 8_456 3.044(5) no
H5 . H6 . 1.55136(8) no
H5 . H10 . 3.650(7) no
H5 . H11 . 3.266(7) no
H6 . H8 1_655 2.656(7) no
H6 . H9 1_655 3.672(7) no
H7 . H8 . 1.551 no
H7 . H9 . 1.551 no
H7 . H12 3_555 2.784(7) no
H7 . H13 2_556 3.500(8) no
H7 . H14 3_455 3.060(8) no
H8 . H9 . 1.551 no
H8 . H14 3_455 2.886(8) no
H9 . H10 1_455 3.348(8) no
H9 . H12 2_556 3.254(7) no
H9 . H13 2_556 2.898(7) no
H9 . H14 3_455 2.871(8) no
H10 . H11 . 1.551 no
H10 . H12 . 2.339(8) no
H10 . H13 . 2.330(8) no
H10 . H14 . 2.800(8) no
H11 . H12 . 2.334(7) no
H11 . H13 . 2.802(7) no
H11 . H14 . 2.335(8) no
H12 . H13 . 1.551 no
H12 . H14 . 1.551 no
H13 . H14 . 1.551 no

loop_
_geom_torsion_atom_site_label_1
_geom_torsion_site_symmetry_1
_geom_torsion_atom_site_label_2
_geom_torsion_site_symmetry_2
_geom_torsion_atom_site_label_3
_geom_torsion_site_symmetry_3
_geom_torsion_atom_site_label_4
_geom_torsion_site_symmetry_4
_geom_torsion
_geom_torsion_publ_flag
Br1 . Te1 . C1 . C2 . -99.9(7) yes
Br1 . Te1 . C1 . C6 . 81.0(6) yes
Br2 . Te1 . C1 . C2 . 74.3(7) yes
Br2 . Te1 . C1 . C6 . -104.8(6) yes
C9 . Te1 . C1 . C2 . -13.0(9) yes
C9 . Te1 . C1 . C6 . 167.9(6) yes
Br1 . Te1 . C9 . C10 . -89.2(6) yes
Br2 . Te1 . C9 . C10 . 95.6(6) yes
C1 . Te1 . C9 . C10 . -176.2(6) yes
C7 . O1 . C2 . C1 . -173.9(6) yes
C7 . O1 . C2 . C3 . 7.4(1) yes
C8 . O2 . C6 . C1 . -171.5(6) yes
C8 . O2 . C6 . C5 . 8.9(1) yes
Te1 . C1 . C2 . O1 . -0.4(6) yes
Te1 . C1 . C2 . C3 . 178.4(4) yes
C6 . C1 . C2 . O1 . 178.7(5) yes
C6 . C1 . C2 . C3 . -2.5(9) yes
Te1 . C1 . C6 . O2 . 1.5(6) yes
Te1 . C1 . C6 . C5 . -178.9(4) yes
C2 . C1 . C6 . O2 . -177.7(5) yes
C2 . C1 . C6 . C5 . 2.0(9) yes
O1 . C2 . C3 . C4 . -179.2(5) yes
C1 . C2 . C3 . C4 . 2.1(9) yes
C2 . C3 . C4 . C5 . -1.2(9) yes
C3 . C4 . C5 . C6 . 0.6(9) yes
C4 . C5 . C6 . O2 . 178.7(6) yes
C4 . C5 . C6 . C1 . -1.0(9) yes

loop_
_cod_related_entry_id
_cod_related_entry_database
_cod_related_entry_code
1 ChemSpider 21146442
